data_4330922
loop_
_publ_author_name
'Nick A. Giffin'
'Arthur D. Hendsbee'
'Tracey L. Roemmele'
'Michael D. Lumsden'
'Cory C. Pye'
'Jason D. Masuda'

_publ_contact_author_address
; The Maritimes Centre for Green Chemistry
  Department of Chemistry
  Saint Mary's University
  923 Robie St
  Halifax, Nova Scotia
  B3H 3C3 
  Canada
;
_publ_contact_author_email jason.masuda@smu.ca
_publ_contact_author_name 'Jason D. Masuda'
_publ_section_title
;
 Preparation of a Diphosphine with Persistent Phosphinyl Radical Character
 in Solution: Characterization, Reactivity with O2, S8, Se, Te, and P4,
 and Electronic Structure Calculations
;
_journal_name_full 'Inorganic Chemistry'
_journal_page_first 11837
_journal_page_last 11850
_journal_paper_doi 10.1021/ic301758k
_journal_volume 51
_journal_year 2012
_chemical_formula_moiety 'C52 H76 N4 O3 P2'
_chemical_formula_sum 'C52 H76 N4 O3 P2'
_chemical_formula_weight 867.11
_chemical_name_systematic
; 
 ? 
;
_space_group_IT_number 14
_symmetry_cell_setting monoclinic
_symmetry_space_group_name_Hall '-P 2yn'
_symmetry_space_group_name_H-M 'P 1 21/n 1'
_atom_sites_solution_hydrogens geom
_atom_sites_solution_primary direct
_atom_sites_solution_secondary difmap
_audit_creation_method SHELXL-97
_cell_angle_alpha 90.00
_cell_angle_beta 101.922(3)
_cell_angle_gamma 90.00
_cell_formula_units_Z 4
_cell_length_a 16.186(4)
_cell_length_b 17.938(4)
_cell_length_c 17.738(4)
_cell_measurement_reflns_used 9948
_cell_measurement_temperature 135(2)
_cell_measurement_theta_max 28.09
_cell_measurement_theta_min 2.22
_cell_volume 5039(2)
_computing_cell_refinement 'Bruker SAINT'
_computing_data_collection 'Bruker APEX2'
_computing_data_reduction 'Bruker SAINT'
_computing_molecular_graphics 'Bruker SHELXTL'
_computing_publication_material 'Bruker SHELXTL'
_computing_structure_refinement 'SHELXL-97 (Sheldrick, 2008)'
_computing_structure_solution 'SHELXS-97 (Sheldrick, 2008)'
_diffrn_ambient_temperature 135(2)
_diffrn_measured_fraction_theta_full 1.000
_diffrn_measured_fraction_theta_max 1.000
_diffrn_measurement_device_type 'Bruker APEX-II CCD'
_diffrn_measurement_method '\f and \w scans'
_diffrn_radiation_monochromator graphite
_diffrn_radiation_source 'fine-focus sealed tube'
_diffrn_radiation_type MoK\a
_diffrn_radiation_wavelength 0.71073
_diffrn_reflns_av_R_equivalents 0.0768
_diffrn_reflns_av_sigmaI/netI 0.0573
_diffrn_reflns_limit_h_max 19
_diffrn_reflns_limit_h_min -19
_diffrn_reflns_limit_k_max 21
_diffrn_reflns_limit_k_min -21
_diffrn_reflns_limit_l_max 21
_diffrn_reflns_limit_l_min -21
_diffrn_reflns_number 48892
_diffrn_reflns_theta_full 25.00
_diffrn_reflns_theta_max 25.00
_diffrn_reflns_theta_min 1.91
_exptl_absorpt_coefficient_mu 0.130
_exptl_absorpt_correction_T_max 0.7457
_exptl_absorpt_correction_T_min 0.7028
_exptl_absorpt_correction_type multi-scan
_exptl_absorpt_process_details '(SADABS; Bruker: 2008)'
_exptl_crystal_colour colourless
_exptl_crystal_density_diffrn 1.143
_exptl_crystal_description block
_exptl_crystal_F_000 1880
_exptl_crystal_size_max .3426
_exptl_crystal_size_mid .3007
_exptl_crystal_size_min .2844
_refine_diff_density_max 0.404
_refine_diff_density_min -0.486
_refine_diff_density_rms 0.052
_refine_ls_extinction_method none
_refine_ls_goodness_of_fit_ref 1.005
_refine_ls_hydrogen_treatment constr
_refine_ls_matrix_type full
_refine_ls_number_parameters 618
_refine_ls_number_reflns 8872
_refine_ls_number_restraints 290
_refine_ls_restrained_S_all 1.012
_refine_ls_R_factor_all 0.0875
_refine_ls_R_factor_gt 0.0500
_refine_ls_shift/su_max 0.008
_refine_ls_shift/su_mean 0.000
_refine_ls_structure_factor_coef Fsqd
_refine_ls_weighting_details 'calc w=1/[\s^2^(Fo^2^)+(0.0497P)^2^+4.4044P] where P=(Fo^2^+2Fc^2^)/3'
_refine_ls_weighting_scheme calc
_refine_ls_wR_factor_gt 0.1096
_refine_ls_wR_factor_ref 0.1300
_reflns_number_gt 6034
_reflns_number_total 8872
_reflns_threshold_expression >2sigma(I)
_cod_data_source_file ic301758k_si_001_3.cif
_cod_data_source_block Compound_3
_cod_database_code 4330922

loop_
_symmetry_equiv_pos_as_xyz
'x, y, z'
'-x+1/2, y+1/2, -z+1/2'
'-x, -y, -z'
'x-1/2, -y-1/2, z-1/2'

loop_
_atom_site_label
_atom_site_type_symbol
_atom_site_fract_x
_atom_site_fract_y
_atom_site_fract_z
_atom_site_U_iso_or_equiv
_atom_site_adp_type
_atom_site_occupancy
_atom_site_symmetry_multiplicity
_atom_site_calc_flag
_atom_site_refinement_flags
_atom_site_disorder_assembly
_atom_site_disorder_group
P1 P 0.09542(4) 0.15818(4) 0.75805(4) 0.01959(17) Uani 1 1 d U . .
C1 C 0.1539(2) 0.02848(16) 0.72960(17) 0.0365(8) Uani 1 1 d . . .
H1A H 0.1288 -0.0209 0.7139 0.044 Uiso 1 1 calc R . .
H1B H 0.2124 0.0210 0.7588 0.044 Uiso 1 1 calc R . .
N1 N 0.10384(13) 0.06757(11) 0.77717(12) 0.0207(5) Uani 1 1 d . . .
O1 O -0.06649(12) 0.14752(10) 0.83380(11) 0.0313(4) Uani 1 1 d U . .
P2 P -0.07568(4) 0.19596(4) 0.76744(4) 0.01908(16) Uani 1 1 d U . .
C2 C 0.15376(19) 0.07629(15) 0.65973(16) 0.0310(7) Uani 1 1 d . . .
H2A H 0.2079 0.0713 0.6424 0.037 Uiso 1 1 calc R . .
H2B H 0.1071 0.0617 0.6169 0.037 Uiso 1 1 calc R . .
N2 N 0.14224(13) 0.15278(11) 0.68414(12) 0.0206(5) Uani 1 1 d . . .
O2 O 0.12443(12) 0.21393(11) 0.81620(11) 0.0341(4) Uani 1 1 d U . .
C3 C 0.09669(16) 0.03164(14) 0.84863(15) 0.0200(6) Uani 1 1 d . . .
N3 N -0.16383(13) 0.19215(11) 0.70235(12) 0.0208(5) Uani 1 1 d . . .
O3 O -0.00310(11) 0.17542(10) 0.71963(10) 0.0216(4) Uani 1 1 d . . .
C4 C 0.02919(16) -0.01801(14) 0.84781(15) 0.0209(6) Uani 1 1 d . . .
N4 N -0.07810(13) 0.28807(11) 0.77639(12) 0.0203(5) Uani 1 1 d . . .
C5 C 0.02606(17) -0.05579(15) 0.91564(15) 0.0251(6) Uani 1 1 d . . .
H5 H -0.0181 -0.0906 0.9159 0.030 Uiso 1 1 calc R . .
C6 C 0.08522(17) -0.04419(15) 0.98245(16) 0.0266(6) Uani 1 1 d . . .
H6 H 0.0812 -0.0699 1.0283 0.032 Uiso 1 1 calc R . .
C7 C 0.15014(17) 0.00502(15) 0.98202(16) 0.0272(6) Uani 1 1 d . . .
H7 H 0.1904 0.0136 1.0284 0.033 Uiso 1 1 calc R . .
C8 C 0.15841(16) 0.04257(14) 0.91523(15) 0.0232(6) Uani 1 1 d . . .
C9 C -0.03945(17) -0.03171(15) 0.77662(16) 0.0257(6) Uani 1 1 d . . .
H9 H -0.0376 0.0102 0.7398 0.031 Uiso 1 1 calc R . .
C10 C -0.12748(18) -0.03306(17) 0.79478(18) 0.0361(7) Uani 1 1 d . . .
H10A H -0.1328 -0.0766 0.8267 0.054 Uiso 1 1 calc R . .
H10B H -0.1699 -0.0359 0.7466 0.054 Uiso 1 1 calc R . .
H10C H -0.1363 0.0125 0.8226 0.054 Uiso 1 1 calc R . .
C11 C -0.0235(2) -0.10411(18) 0.73682(19) 0.0440(8) Uani 1 1 d . . .
H11A H 0.0311 -0.1012 0.7212 0.066 Uiso 1 1 calc R . .
H11B H -0.0684 -0.1117 0.6912 0.066 Uiso 1 1 calc R . .
H11C H -0.0228 -0.1459 0.7725 0.066 Uiso 1 1 calc R . .
C12 C 0.23479(17) 0.09261(16) 0.91951(16) 0.0295(7) Uani 1 1 d . . .
H12 H 0.2312 0.1152 0.8674 0.035 Uiso 1 1 calc R . .
C13 C 0.2342(2) 0.15637(19) 0.97656(19) 0.0484(9) Uani 1 1 d . . .
H13A H 0.1815 0.1846 0.9617 0.073 Uiso 1 1 calc R . .
H13B H 0.2823 0.1894 0.9761 0.073 Uiso 1 1 calc R . .
H13C H 0.2384 0.1359 1.0284 0.073 Uiso 1 1 calc R . .
C14 C 0.3172(2) 0.0482(2) 0.9391(2) 0.0509(9) Uani 1 1 d . . .
H14A H 0.3650 0.0816 0.9389 0.076 Uiso 1 1 calc R . .
H14B H 0.3165 0.0088 0.9007 0.076 Uiso 1 1 calc R . .
H14C H 0.3227 0.0257 0.9903 0.076 Uiso 1 1 calc R . .
C15 C 0.17766(16) 0.21445(14) 0.64975(14) 0.0209(6) Uani 1 1 d . B .
C16 C 0.26078(17) 0.23647(16) 0.68077(16) 0.0293(5) Uani 1 1 d U . .
C17 C 0.29355(18) 0.29699(16) 0.64759(16) 0.0290(7) Uani 1 1 d . B .
H17 H 0.3496 0.3131 0.6682 0.035 Uiso 1 1 calc R . .
C18 C 0.24600(18) 0.33389(16) 0.58535(17) 0.0306(7) Uani 1 1 d . . .
H18 H 0.2689 0.3758 0.5640 0.037 Uiso 1 1 calc R B .
C19 C 0.16556(18) 0.31008(16) 0.55409(17) 0.0312(7) Uani 1 1 d . B .
H19 H 0.1336 0.3354 0.5106 0.037 Uiso 1 1 calc R . .
C20 C 0.12982(17) 0.24932(15) 0.58500(15) 0.0246(6) Uani 1 1 d . . .
C21 C 0.04315(17) 0.22134(16) 0.54529(16) 0.0291(7) Uani 1 1 d . B .
H21 H 0.0251 0.1829 0.5794 0.035 Uiso 1 1 calc R . .
C22 C 0.0482(2) 0.18356(19) 0.46937(17) 0.0421(8) Uani 1 1 d . . .
H22A H 0.0650 0.2202 0.4344 0.063 Uiso 1 1 calc R B .
H22B H -0.0071 0.1629 0.4458 0.063 Uiso 1 1 calc R . .
H22C H 0.0900 0.1433 0.4791 0.063 Uiso 1 1 calc R . .
C23 C -0.02328(19) 0.28264(19) 0.53229(19) 0.0433(8) Uani 1 1 d . . .
H23A H -0.0263 0.3057 0.5817 0.065 Uiso 1 1 calc R B .
H23B H -0.0783 0.2612 0.5090 0.065 Uiso 1 1 calc R . .
H23C H -0.0080 0.3205 0.4977 0.065 Uiso 1 1 calc R . .
C27 C -0.19171(18) 0.26537(15) 0.66998(16) 0.0293(7) Uani 1 1 d . . .
H27A H -0.2541 0.2681 0.6569 0.035 Uiso 1 1 calc R . .
H27B H -0.1697 0.2751 0.6228 0.035 Uiso 1 1 calc R . .
C28 C -0.15642(19) 0.32085(16) 0.73205(18) 0.0350(7) Uani 1 1 d . . .
H28A H -0.1445 0.3689 0.7090 0.042 Uiso 1 1 calc R . .
H28B H -0.1971 0.3298 0.7658 0.042 Uiso 1 1 calc R . .
C29 C -0.03009(16) 0.33534(14) 0.83575(15) 0.0215(6) Uani 1 1 d . . .
C30 C 0.02705(17) 0.38634(15) 0.81463(16) 0.0261(6) Uani 1 1 d . . .
C31 C 0.06561(18) 0.43778(16) 0.86944(18) 0.0352(7) Uani 1 1 d . . .
H31 H 0.1028 0.4739 0.8556 0.042 Uiso 1 1 calc R . .
C32 C 0.05133(19) 0.43771(17) 0.94286(18) 0.0367(8) Uani 1 1 d . . .
H32 H 0.0789 0.4730 0.9795 0.044 Uiso 1 1 calc R . .
C33 C -0.00299(19) 0.38637(16) 0.96307(17) 0.0327(7) Uani 1 1 d . . .
H33 H -0.0116 0.3859 1.0145 0.039 Uiso 1 1 calc R . .
C34 C -0.04597(17) 0.33492(15) 0.91032(15) 0.0256(6) Uani 1 1 d . . .
C35 C -0.1077(2) 0.28300(16) 0.93744(17) 0.0326(7) Uani 1 1 d . . .
H35 H -0.1312 0.2487 0.8938 0.039 Uiso 1 1 calc R . .
C36 C -0.0625(2) 0.23543(19) 1.0044(2) 0.0533(10) Uani 1 1 d . . .
H36A H -0.0160 0.2085 0.9891 0.080 Uiso 1 1 calc R . .
H36B H -0.1024 0.1996 1.0186 0.080 Uiso 1 1 calc R . .
H36C H -0.0402 0.2675 1.0486 0.080 Uiso 1 1 calc R . .
C37 C -0.1816(2) 0.32488(18) 0.9589(2) 0.0469(9) Uani 1 1 d . . .
H37A H -0.1602 0.3610 0.9998 0.070 Uiso 1 1 calc R . .
H37B H -0.2190 0.2894 0.9773 0.070 Uiso 1 1 calc R . .
H37C H -0.2131 0.3512 0.9136 0.070 Uiso 1 1 calc R . .
C38 C 0.0493(2) 0.38651(17) 0.73594(18) 0.0372(8) Uani 1 1 d . . .
H38 H 0.0282 0.3389 0.7094 0.045 Uiso 1 1 calc R . .
C39 C 0.0077(3) 0.45153(19) 0.6857(2) 0.0554(10) Uani 1 1 d . . .
H39A H -0.0538 0.4483 0.6795 0.083 Uiso 1 1 calc R . .
H39B H 0.0227 0.4489 0.6350 0.083 Uiso 1 1 calc R . .
H39C H 0.0276 0.4989 0.7106 0.083 Uiso 1 1 calc R . .
C40 C 0.1446(2) 0.3892(2) 0.7431(2) 0.0540(10) Uani 1 1 d . . .
H40A H 0.1660 0.4379 0.7634 0.081 Uiso 1 1 calc R . .
H40B H 0.1581 0.3815 0.6923 0.081 Uiso 1 1 calc R . .
H40C H 0.1711 0.3499 0.7783 0.081 Uiso 1 1 calc R . .
C41 C -0.21867(16) 0.12861(14) 0.68354(15) 0.0216(6) Uani 1 1 d . A .
C42 C -0.27916(17) 0.11459(16) 0.72788(17) 0.0306(5) Uani 1 1 d U . .
C43 C -0.33343(17) 0.05465(16) 0.70778(17) 0.0320(7) Uani 1 1 d . A .
H43 H -0.3751 0.0445 0.7371 0.038 Uiso 1 1 calc R . .
C44 C -0.32797(19) 0.00958(17) 0.64597(17) 0.0347(7) Uani 1 1 d . . .
H44 H -0.3651 -0.0316 0.6333 0.042 Uiso 1 1 calc R A .
C45 C -0.26877(19) 0.02455(16) 0.60303(17) 0.0330(7) Uani 1 1 d . A .
H45 H -0.2654 -0.0069 0.5607 0.040 Uiso 1 1 calc R . .
C46 C -0.21343(17) 0.08438(15) 0.61958(15) 0.0259(6) Uani 1 1 d . . .
C47 C -0.15388(18) 0.10213(16) 0.56603(16) 0.0295(7) Uani 1 1 d . A .
H47 H -0.1182 0.1456 0.5881 0.035 Uiso 1 1 calc R . .
C48 C -0.0950(2) 0.03716(19) 0.55909(19) 0.0466(9) Uani 1 1 d . . .
H48A H -0.0610 0.0252 0.6101 0.070 Uiso 1 1 calc R A .
H48B H -0.0576 0.0511 0.5244 0.070 Uiso 1 1 calc R . .
H48C H -0.1285 -0.0065 0.5383 0.070 Uiso 1 1 calc R . .
C49 C -0.2035(2) 0.12460(19) 0.48680(17) 0.0436(8) Uani 1 1 d . . .
H49A H -0.2376 0.0823 0.4631 0.065 Uiso 1 1 calc R A .
H49B H -0.1642 0.1394 0.4542 0.065 Uiso 1 1 calc R . .
H49C H -0.2406 0.1666 0.4920 0.065 Uiso 1 1 calc R . .
C50 C -0.2941(11) 0.1611(14) 0.7925(14) 0.0315(6) Uani 0.400(12) 1 d PU A 1
H50A H -0.2405 0.1903 0.8061 0.038 Uiso 0.400(12) 1 calc PR A 1
C51 C -0.3571(6) 0.2190(6) 0.7809(5) 0.0327(7) Uani 0.400(12) 1 d PU A 1
H51A H -0.3546 0.2467 0.7338 0.049 Uiso 0.400(12) 1 calc PR A 1
H51B H -0.3464 0.2532 0.8250 0.049 Uiso 0.400(12) 1 calc PR A 1
H51C H -0.4132 0.1967 0.7761 0.049 Uiso 0.400(12) 1 calc PR A 1
C52 C -0.2923(7) 0.1147(6) 0.8674(6) 0.0323(7) Uani 0.400(12) 1 d PU A 1
H52A H -0.3019 0.1479 0.9086 0.049 Uiso 0.400(12) 1 calc PR A 1
H52B H -0.2372 0.0905 0.8831 0.049 Uiso 0.400(12) 1 calc PR A 1
H52C H -0.3367 0.0767 0.8574 0.049 Uiso 0.400(12) 1 calc PR A 1
C50A C -0.2851(7) 0.1656(9) 0.7965(10) 0.0314(6) Uani 0.600(12) 1 d PU A 2
H50B H -0.2460 0.2089 0.7977 0.038 Uiso 0.600(12) 1 calc PR A 2
C51A C -0.3811(4) 0.1946(4) 0.7793(4) 0.0335(7) Uani 0.600(12) 1 d PU A 2
H51D H -0.3893 0.2284 0.8205 0.050 Uiso 0.600(12) 1 calc PR A 2
H51E H -0.4194 0.1520 0.7769 0.050 Uiso 0.600(12) 1 calc PR A 2
H51F H -0.3931 0.2212 0.7299 0.050 Uiso 0.600(12) 1 calc PR A 2
C52A C -0.2653(5) 0.1261(4) 0.8704(4) 0.0323(7) Uani 0.600(12) 1 d PU A 2
H52D H -0.2062 0.1101 0.8807 0.048 Uiso 0.600(12) 1 calc PR A 2
H52E H -0.3021 0.0824 0.8683 0.048 Uiso 0.600(12) 1 calc PR A 2
H52F H -0.2745 0.1595 0.9116 0.048 Uiso 0.600(12) 1 calc PR A 2
C24 C 0.3188(7) 0.1899(6) 0.7418(6) 0.0305(6) Uani 0.489(10) 1 d PU B 1
H24A H 0.2832 0.1496 0.7577 0.037 Uiso 0.489(10) 1 calc PR B 1
C25 C 0.3529(5) 0.2357(5) 0.8132(4) 0.0321(7) Uani 0.489(10) 1 d PU B 1
H25A H 0.3059 0.2585 0.8318 0.048 Uiso 0.489(10) 1 calc PR B 1
H25B H 0.3901 0.2749 0.8007 0.048 Uiso 0.489(10) 1 calc PR B 1
H25C H 0.3849 0.2033 0.8534 0.048 Uiso 0.489(10) 1 calc PR B 1
C26 C 0.3885(5) 0.1514(5) 0.7110(5) 0.0324(7) Uani 0.489(10) 1 d PU B 1
H26A H 0.3637 0.1219 0.6655 0.049 Uiso 0.489(10) 1 calc PR B 1
H26B H 0.4203 0.1185 0.7508 0.049 Uiso 0.489(10) 1 calc PR B 1
H26C H 0.4266 0.1890 0.6969 0.049 Uiso 0.489(10) 1 calc PR B 1
C24A C 0.3135(7) 0.2018(6) 0.7529(6) 0.0305(6) Uani 0.511(10) 1 d PU B 2
H24B H 0.2819 0.1578 0.7669 0.037 Uiso 0.511(10) 1 calc PR B 2
C25A C 0.3301(5) 0.2544(5) 0.8216(4) 0.0320(7) Uani 0.511(10) 1 d PU B 2
H25D H 0.2762 0.2717 0.8321 0.048 Uiso 0.511(10) 1 calc PR B 2
H25E H 0.3629 0.2973 0.8100 0.048 Uiso 0.511(10) 1 calc PR B 2
H25F H 0.3618 0.2281 0.8668 0.048 Uiso 0.511(10) 1 calc PR B 2
C26A C 0.3975(4) 0.1732(5) 0.7348(5) 0.0323(7) Uani 0.511(10) 1 d PU B 2
H26D H 0.3854 0.1390 0.6908 0.048 Uiso 0.511(10) 1 calc PR B 2
H26E H 0.4296 0.1468 0.7798 0.048 Uiso 0.511(10) 1 calc PR B 2
H26F H 0.4306 0.2155 0.7224 0.048 Uiso 0.511(10) 1 calc PR B 2

loop_
_atom_site_aniso_label
_atom_site_aniso_U_11
_atom_site_aniso_U_22
_atom_site_aniso_U_33
_atom_site_aniso_U_23
_atom_site_aniso_U_13
_atom_site_aniso_U_12
P1 0.0205(4) 0.0182(4) 0.0205(4) 0.0006(3) 0.0053(3) 0.0003(3)
C1 0.053(2) 0.0242(16) 0.0386(18) 0.0014(14) 0.0241(16) 0.0068(14)
N1 0.0267(12) 0.0166(11) 0.0193(12) 0.0012(9) 0.0062(10) 0.0010(9)
O1 0.0354(10) 0.0279(10) 0.0304(9) 0.0050(7) 0.0064(8) 0.0015(8)
P2 0.0195(3) 0.0167(3) 0.0215(4) -0.0014(3) 0.0052(3) -0.0006(3)
C2 0.0412(18) 0.0261(16) 0.0294(16) -0.0025(13) 0.0157(14) -0.0001(13)
N2 0.0243(12) 0.0172(11) 0.0219(12) -0.0001(9) 0.0087(10) 0.0005(9)
O2 0.0381(10) 0.0293(10) 0.0334(10) -0.0062(7) 0.0041(8) -0.0016(8)
C3 0.0241(14) 0.0145(13) 0.0213(14) 0.0020(11) 0.0041(11) 0.0042(11)
N3 0.0206(12) 0.0168(11) 0.0236(12) 0.0001(9) 0.0016(9) -0.0003(9)
O3 0.0199(9) 0.0240(10) 0.0214(10) 0.0004(8) 0.0056(8) 0.0028(8)
C4 0.0232(14) 0.0171(14) 0.0224(14) -0.0011(11) 0.0047(12) 0.0043(11)
N4 0.0212(12) 0.0157(11) 0.0226(12) -0.0013(9) 0.0014(9) 0.0000(9)
C5 0.0269(15) 0.0211(15) 0.0281(16) 0.0025(12) 0.0073(12) 0.0000(12)
C6 0.0339(16) 0.0257(15) 0.0207(15) 0.0060(12) 0.0069(13) 0.0069(13)
C7 0.0292(16) 0.0272(16) 0.0232(15) -0.0011(12) 0.0009(12) 0.0059(13)
C8 0.0246(15) 0.0188(14) 0.0262(15) -0.0009(12) 0.0057(12) 0.0041(11)
C9 0.0274(15) 0.0218(15) 0.0262(16) 0.0017(12) 0.0019(12) -0.0015(12)
C10 0.0273(16) 0.0391(18) 0.0391(19) 0.0048(15) -0.0002(14) -0.0014(14)
C11 0.044(2) 0.041(2) 0.043(2) -0.0126(16) 0.0004(16) -0.0036(16)
C12 0.0262(15) 0.0309(16) 0.0271(16) 0.0021(13) -0.0044(13) -0.0039(13)
C13 0.056(2) 0.042(2) 0.043(2) -0.0102(16) -0.0001(17) -0.0171(17)
C14 0.0286(18) 0.054(2) 0.067(3) 0.0115(19) 0.0013(17) -0.0036(16)
C15 0.0237(15) 0.0215(14) 0.0197(14) -0.0005(11) 0.0096(12) 0.0013(11)
C16 0.0280(11) 0.0315(14) 0.0282(12) -0.0048(9) 0.0051(9) 0.0004(9)
C17 0.0263(15) 0.0301(16) 0.0338(17) -0.0048(13) 0.0138(13) -0.0074(13)
C18 0.0360(17) 0.0258(16) 0.0361(17) 0.0052(13) 0.0214(14) 0.0008(13)
C19 0.0317(17) 0.0343(17) 0.0305(16) 0.0103(14) 0.0129(14) 0.0064(14)
C20 0.0249(15) 0.0286(16) 0.0230(15) 0.0023(12) 0.0111(12) 0.0042(12)
C21 0.0266(16) 0.0387(17) 0.0225(15) 0.0062(13) 0.0065(12) 0.0007(13)
C22 0.044(2) 0.048(2) 0.0343(18) -0.0034(15) 0.0090(15) -0.0031(16)
C23 0.0306(18) 0.056(2) 0.041(2) -0.0010(16) 0.0033(15) 0.0100(16)
C27 0.0299(16) 0.0239(16) 0.0304(16) 0.0070(13) -0.0025(13) 0.0005(13)
C28 0.0349(17) 0.0232(16) 0.0417(19) -0.0002(14) -0.0043(14) 0.0026(13)
C29 0.0243(14) 0.0153(13) 0.0246(14) -0.0021(11) 0.0048(12) 0.0031(11)
C30 0.0256(15) 0.0199(14) 0.0349(17) -0.0068(12) 0.0109(13) -0.0020(12)
C31 0.0287(16) 0.0294(17) 0.049(2) -0.0096(15) 0.0128(15) -0.0084(13)
C32 0.0336(17) 0.0338(18) 0.0394(19) -0.0165(15) -0.0001(14) -0.0019(14)
C33 0.0416(18) 0.0301(17) 0.0250(16) -0.0026(13) 0.0036(14) 0.0076(14)
C34 0.0326(16) 0.0203(14) 0.0242(15) 0.0016(12) 0.0066(12) 0.0076(12)
C35 0.051(2) 0.0224(15) 0.0296(16) -0.0012(13) 0.0202(15) -0.0013(14)
C36 0.082(3) 0.036(2) 0.049(2) 0.0177(17) 0.030(2) 0.0130(19)
C37 0.058(2) 0.0321(18) 0.060(2) 0.0040(16) 0.0334(19) 0.0013(16)
C38 0.050(2) 0.0259(16) 0.0427(19) -0.0054(14) 0.0257(16) -0.0103(14)
C39 0.082(3) 0.045(2) 0.047(2) 0.0027(17) 0.032(2) -0.003(2)
C40 0.052(2) 0.044(2) 0.080(3) -0.0137(19) 0.046(2) -0.0121(17)
C41 0.0198(14) 0.0199(14) 0.0227(15) 0.0034(11) -0.0009(11) -0.0001(11)
C42 0.0225(13) 0.0349(13) 0.0346(11) 0.0004(9) 0.0060(10) -0.0035(10)
C43 0.0236(15) 0.0370(18) 0.0340(18) 0.0109(14) 0.0025(13) -0.0049(13)
C44 0.0338(17) 0.0308(17) 0.0344(18) 0.0025(14) -0.0048(14) -0.0132(14)
C45 0.0413(18) 0.0276(16) 0.0276(16) -0.0027(13) 0.0013(14) -0.0066(14)
C46 0.0279(15) 0.0240(15) 0.0228(15) 0.0027(12) -0.0015(12) -0.0004(12)
C47 0.0356(17) 0.0267(16) 0.0268(16) -0.0051(13) 0.0083(13) -0.0048(13)
C48 0.057(2) 0.046(2) 0.041(2) 0.0032(16) 0.0194(17) 0.0107(17)
C49 0.047(2) 0.051(2) 0.0316(18) 0.0102(16) 0.0055(15) -0.0048(17)
C50 0.0232(15) 0.0360(14) 0.0357(11) -0.0004(10) 0.0069(12) -0.0039(11)
C51 0.0239(16) 0.0364(15) 0.0379(13) -0.0006(12) 0.0067(13) -0.0041(12)
C52 0.0240(16) 0.0372(15) 0.0361(12) -0.0002(11) 0.0067(13) -0.0039(13)
C50A 0.0232(15) 0.0359(14) 0.0356(11) -0.0005(10) 0.0070(12) -0.0037(11)
C51A 0.0241(15) 0.0375(15) 0.0391(12) -0.0008(12) 0.0067(12) -0.0032(12)
C52A 0.0237(16) 0.0372(15) 0.0362(12) 0.0001(11) 0.0069(13) -0.0054(12)
C24 0.0289(11) 0.0325(15) 0.0293(13) -0.0046(10) 0.0039(10) 0.0004(10)
C25 0.0308(13) 0.0339(16) 0.0303(14) -0.0059(11) 0.0032(11) 0.0027(12)
C26 0.0309(12) 0.0339(16) 0.0307(14) -0.0064(12) 0.0023(11) 0.0026(11)
C24A 0.0289(11) 0.0325(15) 0.0292(13) -0.0047(10) 0.0039(10) 0.0004(10)
C25A 0.0304(13) 0.0343(16) 0.0301(14) -0.0058(11) 0.0033(11) 0.0024(12)
C26A 0.0305(12) 0.0339(16) 0.0309(14) -0.0064(12) 0.0027(11) 0.0025(11)

loop_
_atom_type_symbol
_atom_type_description
_atom_type_scat_dispersion_real
_atom_type_scat_dispersion_imag
_atom_type_scat_source
C C 0.0033 0.0016 'International Tables Vol C Tables 4.2.6.8 and 6.1.1.4'
H H 0.0000 0.0000 'International Tables Vol C Tables 4.2.6.8 and 6.1.1.4'
N N 0.0061 0.0033 'International Tables Vol C Tables 4.2.6.8 and 6.1.1.4'
O O 0.0106 0.0060 'International Tables Vol C Tables 4.2.6.8 and 6.1.1.4'
P P 0.1023 0.0942 'International Tables Vol C Tables 4.2.6.8 and 6.1.1.4'

loop_
_geom_angle_atom_site_label_1
_geom_angle_atom_site_label_2
_geom_angle_atom_site_label_3
_geom_angle
O2 P1 O3 108.25(11)
O2 P1 N2 118.31(12)
O3 P1 N2 104.46(10)
O2 P1 N1 122.09(12)
O3 P1 N1 107.66(10)
N2 P1 N1 94.20(11)
N1 C1 C2 107.1(2)
C3 N1 C1 116.4(2)
C3 N1 P1 126.63(17)
C1 N1 P1 112.52(17)
O1 P2 O3 108.93(11)
O1 P2 N3 118.42(11)
O3 P2 N3 103.91(10)
O1 P2 N4 121.37(11)
O3 P2 N4 107.99(10)
N3 P2 N4 94.27(11)
N2 C2 C1 105.6(2)
C15 N2 C2 120.6(2)
C15 N2 P1 125.56(17)
C2 N2 P1 113.49(17)
C8 C3 C4 121.1(2)
C8 C3 N1 120.4(2)
C4 C3 N1 118.4(2)
C41 N3 C27 119.5(2)
C41 N3 P2 126.90(17)
C27 N3 P2 112.99(17)
P2 O3 P1 125.08(11)
C5 C4 C3 117.8(2)
C5 C4 C9 119.3(2)
C3 C4 C9 122.9(2)
C29 N4 C28 115.4(2)
C29 N4 P2 129.25(17)
C28 N4 P2 112.43(17)
C6 C5 C4 121.8(3)
C7 C6 C5 119.3(3)
C6 C7 C8 121.6(3)
C7 C8 C3 118.3(3)
C7 C8 C12 117.7(2)
C3 C8 C12 124.0(2)
C4 C9 C10 112.4(2)
C4 C9 C11 110.9(2)
C10 C9 C11 109.8(2)
C8 C12 C13 111.1(2)
C8 C12 C14 111.5(2)
C13 C12 C14 111.3(3)
C20 C15 C16 121.5(2)
C20 C15 N2 119.5(2)
C16 C15 N2 119.0(2)
C17 C16 C15 118.2(3)
C17 C16 C24A 118.6(5)
C15 C16 C24A 122.9(5)
C17 C16 C24 119.6(5)
C15 C16 C24 121.6(5)
C18 C17 C16 121.0(3)
C19 C18 C17 120.0(3)
C18 C19 C20 121.2(3)
C15 C20 C19 117.9(3)
C15 C20 C21 122.4(2)
C19 C20 C21 119.5(2)
C20 C21 C23 112.8(2)
C20 C21 C22 110.1(2)
C23 C21 C22 110.6(2)
N3 C27 C28 105.4(2)
N4 C28 C27 106.4(2)
C34 C29 C30 121.0(2)
C34 C29 N4 120.6(2)
C30 C29 N4 118.1(2)
C31 C30 C29 118.1(3)
C31 C30 C38 119.1(3)
C29 C30 C38 122.9(2)
C32 C31 C30 121.6(3)
C31 C32 C33 119.5(3)
C32 C33 C34 121.8(3)
C33 C34 C29 117.9(3)
C33 C34 C35 117.7(2)
C29 C34 C35 124.4(2)
C34 C35 C36 110.6(3)
C34 C35 C37 112.3(2)
C36 C35 C37 110.8(3)
C30 C38 C40 110.7(3)
C30 C38 C39 112.1(3)
C40 C38 C39 109.9(3)
C42 C41 C46 121.3(2)
C42 C41 N3 118.7(2)
C46 C41 N3 119.9(2)
C43 C42 C41 118.3(3)
C43 C42 C50 116.1(8)
C41 C42 C50 125.5(8)
C43 C42 C50A 121.5(5)
C41 C42 C50A 120.2(6)
C44 C43 C42 121.1(3)
C45 C44 C43 119.6(3)
C44 C45 C46 121.9(3)
C45 C46 C41 117.6(3)
C45 C46 C47 119.6(3)
C41 C46 C47 122.7(2)
C46 C47 C49 110.6(2)
C46 C47 C48 112.2(2)
C49 C47 C48 110.3(3)
C51 C50 C42 121.4(17)
C51 C50 C52 113.2(17)
C42 C50 C52 112.4(16)
C52A C50A C42 112.5(11)
C52A C50A C51A 110.5(10)
C42 C50A C51A 104.9(8)
C25 C24 C26 112.2(8)
C25 C24 C16 111.1(6)
C26 C24 C16 112.8(7)
C16 C24A C25A 113.4(6)
C16 C24A C26A 109.1(6)
C25A C24A C26A 110.8(7)

loop_
_geom_bond_atom_site_label_1
_geom_bond_atom_site_label_2
_geom_bond_distance
P1 O2 1.444(2)
P1 O3 1.6290(18)
P1 N2 1.647(2)
P1 N1 1.660(2)
C1 N1 1.464(3)
C1 C2 1.507(4)
N1 C3 1.448(3)
O1 P2 1.446(2)
P2 O3 1.6270(18)
P2 N3 1.641(2)
P2 N4 1.661(2)
C2 N2 1.462(3)
N2 C15 1.439(3)
C3 C8 1.394(4)
C3 C4 1.407(4)
N3 C41 1.441(3)
N3 C27 1.467(3)
C4 C5 1.391(4)
C4 C9 1.520(4)
N4 C29 1.447(3)
N4 C28 1.470(3)
C5 C6 1.377(4)
C6 C7 1.373(4)
C7 C8 1.393(4)
C8 C12 1.517(4)
C9 C10 1.525(4)
C9 C11 1.525(4)
C12 C13 1.529(4)
C12 C14 1.530(4)
C15 C20 1.394(4)
C15 C16 1.401(4)
C16 C17 1.391(4)
C16 C24A 1.516(11)
C16 C24 1.527(12)
C17 C18 1.378(4)
C18 C19 1.374(4)
C19 C20 1.398(4)
C20 C21 1.519(4)
C21 C23 1.522(4)
C21 C22 1.525(4)
C27 C28 1.506(4)
C29 C34 1.399(4)
C29 C30 1.406(4)
C30 C31 1.391(4)
C30 C38 1.512(4)
C31 C32 1.369(4)
C32 C33 1.371(4)
C33 C34 1.394(4)
C34 C35 1.515(4)
C35 C36 1.521(4)
C35 C37 1.527(4)
C38 C40 1.522(4)
C38 C39 1.536(5)
C41 C42 1.400(4)
C41 C46 1.401(4)
C42 C43 1.388(4)
C42 C50 1.48(3)
C42 C50A 1.541(17)
C43 C44 1.380(4)
C44 C45 1.368(4)
C45 C46 1.390(4)
C46 C47 1.520(4)
C47 C49 1.522(4)
C47 C48 1.527(4)
C50 C51 1.44(3)
C50 C52 1.56(3)
C50A C52A 1.466(17)
C50A C51A 1.607(16)
C24 C25 1.515(11)
C24 C26 1.517(10)
C24A C25A 1.520(9)
C24A C26A 1.548(10)
